data_1554113
loop_
_publ_author_name
'Ding, Sheng'
'Lin, He'
'Yu, Yuming'
'Liu, Lang'
'Deng, Caiming'
'Zhao, Jianzhang'
'Jia, Dianzeng'

_publ_section_title
;
 Molecular Orbital Delocalization/Localization-Induced Crystal-to-Crystal
 Photochromism of Schiff Bases without ortho-Hydroxyl Groups
;
_journal_issue 43
_journal_name_full 'The Journal of Physical Chemistry C'
_journal_page_first 24933
_journal_paper_doi 10.1021/acs.jpcc.8b07408
_journal_volume 122
_journal_year 2018
_chemical_formula_moiety 'C6 H7 N3 S2'
_chemical_formula_sum 'C6 H7 N3 S2'
_chemical_formula_weight 185.27
_chemical_name_common '1-H form (I)'
_space_group_crystal_system monoclinic
_space_group_IT_number 14
_space_group_name_Hall '-P 2yn'
_space_group_name_H-M_alt 'P 1 21/n 1'
_atom_sites_solution_hydrogens difmap
_atom_sites_solution_primary direct
_audit_creation_date 2017-02-02
_audit_creation_method
;
Olex2 1.2
(compiled 2016.11.30 svn.r3356 for OlexSys, GUI svn.r5269)
;
_cell_angle_alpha 90
_cell_angle_beta 96.499(2)
_cell_angle_gamma 90
_cell_formula_units_Z 8
_cell_length_a 13.571(2)
_cell_length_b 5.8222(10)
_cell_length_c 21.393(4)
_cell_measurement_reflns_used 10394
_cell_measurement_temperature 296(2)
_cell_measurement_theta_max 27.465
_cell_measurement_theta_min 3.021
_cell_volume 1679.5(5)
_computing_molecular_graphics 'Olex2 (Dolomanov et al., 2009)'
_computing_publication_material 'Olex2 (Dolomanov et al., 2009)'
_computing_structure_refinement 'ShelXL (Sheldrick, 2015)'
_computing_structure_solution 'ShelXS (Sheldrick, 2008)'
_diffrn_ambient_temperature 296.15
_diffrn_measured_fraction_theta_full 0.996
_diffrn_measured_fraction_theta_max 0.994
_diffrn_measurement_device_type 'CCD area detector'
_diffrn_measurement_method 'phi and omega scans'
_diffrn_radiation_monochromator graphite
_diffrn_radiation_type MoK\a
_diffrn_radiation_wavelength 0.71073
_diffrn_reflns_av_R_equivalents 0.0563
_diffrn_reflns_av_unetI/netI 0.0709
_diffrn_reflns_Laue_measured_fraction_full 0.996
_diffrn_reflns_Laue_measured_fraction_max 0.994
_diffrn_reflns_limit_h_max 17
_diffrn_reflns_limit_h_min -17
_diffrn_reflns_limit_k_max 6
_diffrn_reflns_limit_k_min -7
_diffrn_reflns_limit_l_max 27
_diffrn_reflns_limit_l_min -22
_diffrn_reflns_number 9894
_diffrn_reflns_point_group_measured_fraction_full 0.996
_diffrn_reflns_point_group_measured_fraction_max 0.994
_diffrn_reflns_theta_full 25.242
_diffrn_reflns_theta_max 27.465
_diffrn_reflns_theta_min 3.021
_exptl_absorpt_coefficient_mu 0.570
_exptl_absorpt_correction_T_max 27.465
_exptl_absorpt_correction_T_min 3.021
_exptl_absorpt_correction_type multi-scan
_exptl_crystal_colour 'clear yellowish'
_exptl_crystal_colour_lustre clear
_exptl_crystal_colour_modifier yellowish
_exptl_crystal_density_diffrn 1.465
_exptl_crystal_description block
_exptl_crystal_F_000 768
_exptl_crystal_size_max 0.179
_exptl_crystal_size_mid 0.114
_exptl_crystal_size_min 0.1
_refine_diff_density_max 0.239
_refine_diff_density_min -0.324
_refine_diff_density_rms 0.062
_refine_ls_extinction_method none
_refine_ls_goodness_of_fit_ref 1.007
_refine_ls_hydrogen_treatment refall
_refine_ls_matrix_type full
_refine_ls_number_parameters 255
_refine_ls_number_reflns 3823
_refine_ls_number_restraints 0
_refine_ls_restrained_S_all 1.007
_refine_ls_R_factor_all 0.0960
_refine_ls_R_factor_gt 0.0471
_refine_ls_shift/su_max 0.000
_refine_ls_shift/su_mean 0.000
_refine_ls_structure_factor_coef Fsqd
_refine_ls_weighting_details 'w=1/[\s^2^(Fo^2^)+(0.0393P)^2^] where P=(Fo^2^+2Fc^2^)/3'
_refine_ls_weighting_scheme calc
_refine_ls_wR_factor_gt 0.0909
_refine_ls_wR_factor_ref 0.1092
_reflns_Friedel_coverage 0.000
_reflns_number_gt 2240
_reflns_number_total 3823
_reflns_threshold_expression 'I > 2\s(I)'
_cod_data_source_file jp8b07408_si_002.cif
_cod_data_source_block 1
_cod_database_code 1554113
_shelx_space_group_comment
;
The symmetry employed for this shelxl refinement is uniquely defined
by the following loop, which should always be used as a source of
symmetry information in preference to the above space-group names.
They are only intended as comments.
;
_olex2_refinement_description
;
;
_shelx_shelxl_version_number 2014/7
_olex2_submission_special_instructions 'No special instructions were received END'

loop_
_space_group_symop_operation_xyz
'x, y, z'
'-x+1/2, y+1/2, -z+1/2'
'-x, -y, -z'
'x-1/2, -y-1/2, z-1/2'

loop_
_atom_site_label
_atom_site_type_symbol
_atom_site_fract_x
_atom_site_fract_y
_atom_site_fract_z
_atom_site_U_iso_or_equiv
_atom_site_adp_type
_atom_site_occupancy
_atom_site_site_symmetry_order
_atom_site_calc_flag
S1A S 0.34992(6) 0.40290(13) 0.01397(4) 0.0426(2) Uani 1 1 d
S2A S 0.68245(6) -0.35569(14) 0.16578(4) 0.0498(2) Uani 1 1 d
N1A N 0.3732(2) -0.0138(5) 0.06266(14) 0.0462(7) Uani 1 1 d
H1AA H 0.304(3) -0.038(5) 0.0470(15) 0.070(11) Uiso 1 1 d
H1AB H 0.408(2) -0.111(5) 0.0740(13) 0.036(9) Uiso 1 1 d
N2A N 0.51340(18) 0.2049(4) 0.06416(11) 0.0381(6) Uani 1 1 d
H2A H 0.545(2) 0.324(5) 0.0504(13) 0.044(9) Uiso 1 1 d
N3A N 0.56729(18) 0.0299(4) 0.09548(10) 0.0366(6) Uani 1 1 d
C1A C 0.4153(2) 0.1829(5) 0.04842(12) 0.0340(7) Uani 1 1 d
C2A C 0.6608(2) 0.0643(5) 0.10588(13) 0.0376(7) Uani 1 1 d
H2AA H 0.692(2) 0.193(5) 0.0912(13) 0.046(9) Uiso 1 1 d
C3A C 0.7256(2) -0.1002(5) 0.13977(12) 0.0349(7) Uani 1 1 d
C4A C 0.8238(2) -0.0755(6) 0.15750(14) 0.0439(8) Uani 1 1 d
H4A H 0.8565(18) 0.052(4) 0.1457(11) 0.028(7) Uiso 1 1 d
C5A C 0.8648(3) -0.2651(7) 0.19194(16) 0.0552(10) Uani 1 1 d
H5A H 0.928(2) -0.280(5) 0.2057(15) 0.063(11) Uiso 1 1 d
C6A C 0.7979(3) -0.4277(7) 0.19968(16) 0.0544(9) Uani 1 1 d
H6A H 0.798(2) -0.561(6) 0.2223(15) 0.073(11) Uiso 1 1 d
S1B S 0.85931(6) 0.17371(15) 0.00929(4) 0.0524(3) Uani 1 1 d
S2B S 0.94975(7) 0.77817(16) -0.24941(4) 0.0613(3) Uani 1 1 d
N1B N 0.9969(2) 0.2659(6) -0.06528(16) 0.0547(8) Uani 1 1 d
H1BA H 1.016(2) 0.339(5) -0.0937(14) 0.046(10) Uiso 1 1 d
H1BB H 1.024(3) 0.147(6) -0.0498(17) 0.085(14) Uiso 1 1 d
N2B N 0.8656(2) 0.5083(4) -0.07202(12) 0.0466(7) Uani 1 1 d
H2B H 0.810(2) 0.554(5) -0.0573(14) 0.061(10) Uiso 1 1 d
N3B N 0.89994(18) 0.6100(4) -0.12334(11) 0.0427(6) Uani 1 1 d
C1B C 0.9122(2) 0.3215(5) -0.04599(13) 0.0404(7) Uani 1 1 d
C2B C 0.8564(3) 0.7978(6) -0.14156(15) 0.0452(8) Uani 1 1 d
H2BA H 0.809(2) 0.862(5) -0.1214(13) 0.046(9) Uiso 1 1 d
C3B C 0.8777(2) 0.9078(5) -0.19856(14) 0.0417(7) Uani 1 1 d
C4B C 0.8413(3) 1.1149(6) -0.22229(17) 0.0493(9) Uani 1 1 d
H4B H 0.8013(19) 1.201(4) -0.2029(12) 0.028(8) Uiso 1 1 d
C5B C 0.8741(3) 1.1615(7) -0.28121(19) 0.0622(11) Uani 1 1 d
H5B H 0.857(2) 1.285(6) -0.3023(15) 0.062(11) Uiso 1 1 d
C6B C 0.9307(3) 0.9992(7) -0.30150(19) 0.0651(11) Uani 1 1 d
H6B H 0.959(3) 0.993(6) -0.3391(16) 0.077(12) Uiso 1 1 d

loop_
_atom_site_aniso_label
_atom_site_aniso_U_11
_atom_site_aniso_U_22
_atom_site_aniso_U_33
_atom_site_aniso_U_23
_atom_site_aniso_U_13
_atom_site_aniso_U_12
S1A 0.0393(5) 0.0371(4) 0.0519(5) 0.0067(4) 0.0075(4) 0.0080(3)
S2A 0.0561(6) 0.0420(5) 0.0507(5) 0.0045(4) 0.0026(4) -0.0019(4)
N1A 0.0417(18) 0.0323(16) 0.064(2) 0.0061(14) 0.0018(15) 0.0039(14)
N2A 0.0351(15) 0.0318(15) 0.0472(15) 0.0070(12) 0.0035(12) 0.0024(12)
N3A 0.0408(15) 0.0324(13) 0.0364(14) -0.0008(11) 0.0035(11) 0.0069(11)
C1A 0.0414(18) 0.0323(16) 0.0286(15) -0.0045(13) 0.0054(13) 0.0045(13)
C2A 0.0401(19) 0.0362(18) 0.0366(17) -0.0037(14) 0.0050(14) -0.0012(14)
C3A 0.0402(18) 0.0348(16) 0.0303(15) -0.0010(12) 0.0059(13) 0.0020(13)
C4A 0.042(2) 0.047(2) 0.0435(19) 0.0057(16) 0.0061(15) 0.0009(16)
C5A 0.045(2) 0.073(3) 0.047(2) 0.0062(19) -0.0002(18) 0.016(2)
C6A 0.065(3) 0.052(2) 0.046(2) 0.0130(18) 0.0035(18) 0.0139(19)
S1B 0.0414(5) 0.0592(6) 0.0583(6) 0.0243(4) 0.0138(4) 0.0078(4)
S2B 0.0654(7) 0.0625(6) 0.0584(6) 0.0153(5) 0.0178(5) 0.0115(5)
N1B 0.0474(19) 0.056(2) 0.064(2) 0.0284(17) 0.0219(16) 0.0144(15)
N2B 0.0426(17) 0.0491(17) 0.0508(17) 0.0185(13) 0.0168(13) 0.0132(13)
N3B 0.0413(15) 0.0465(16) 0.0414(15) 0.0134(12) 0.0091(12) -0.0010(12)
C1B 0.0377(18) 0.0405(18) 0.0427(18) 0.0048(14) 0.0038(14) 0.0004(14)
C2B 0.044(2) 0.045(2) 0.047(2) 0.0050(16) 0.0065(16) 0.0033(16)
C3B 0.0410(19) 0.0368(17) 0.0460(19) 0.0051(14) -0.0010(15) -0.0001(14)
C4B 0.046(2) 0.045(2) 0.056(2) 0.0087(18) 0.0027(18) 0.0019(17)
C5B 0.052(2) 0.057(3) 0.075(3) 0.031(2) -0.005(2) -0.0017(19)
C6B 0.061(3) 0.082(3) 0.052(2) 0.025(2) 0.009(2) -0.002(2)

loop_
_atom_type_symbol
_atom_type_description
_atom_type_scat_dispersion_real
_atom_type_scat_dispersion_imag
_atom_type_scat_source
C C 0.0033 0.0016 'International Tables Vol C Tables 4.2.6.8 and 6.1.1.4'
H H 0.0000 0.0000 'International Tables Vol C Tables 4.2.6.8 and 6.1.1.4'
N N 0.0061 0.0033 'International Tables Vol C Tables 4.2.6.8 and 6.1.1.4'
S S 0.1246 0.1234 'International Tables Vol C Tables 4.2.6.8 and 6.1.1.4'

loop_
_geom_angle_atom_site_label_1
_geom_angle_atom_site_label_2
_geom_angle_atom_site_label_3
_geom_angle
C6A S2A C3A 91.15(17)
H1AA N1A H1AB 123(3)
C1A N1A H1AA 118.1(19)
C1A N1A H1AB 117(2)
N3A N2A H2A 119.5(18)
C1A N2A H2A 119.6(18)
C1A N2A N3A 120.5(2)
C2A N3A N2A 115.4(2)
N1A C1A S1A 122.5(2)
N1A C1A N2A 117.7(3)
N2A C1A S1A 119.8(2)
N3A C2A H2AA 123.1(17)
N3A C2A C3A 121.4(3)
C3A C2A H2AA 115.5(17)
C2A C3A S2A 121.9(2)
C4A C3A S2A 111.3(2)
C4A C3A C2A 126.7(3)
C3A C4A H4A 120.1(16)
C3A C4A C5A 112.5(3)
C5A C4A H4A 127.4(16)
C4A C5A H5A 124(2)
C6A C5A C4A 112.8(3)
C6A C5A H5A 123(2)
S2A C6A H6A 112(2)
C5A C6A S2A 112.3(3)
C5A C6A H6A 135(2)
C6B S2B C3B 91.56(19)
H1BA N1B H1BB 125(3)
C1B N1B H1BA 118(2)
C1B N1B H1BB 116(3)
N3B N2B H2B 122(2)
C1B N2B H2B 118(2)
C1B N2B N3B 119.5(3)
C2B N3B N2B 115.1(3)
N1B C1B S1B 123.7(2)
N1B C1B N2B 117.3(3)
N2B C1B S1B 119.0(2)
N3B C2B H2BA 122.6(18)
N3B C2B C3B 120.6(3)
C3B C2B H2BA 116.6(18)
C2B C3B S2B 121.7(2)
C4B C3B S2B 110.9(3)
C4B C3B C2B 127.3(3)
C3B C4B H4B 122.7(17)
C3B C4B C5B 111.2(4)
C5B C4B H4B 126.1(17)
C4B C5B H5B 122(2)
C6B C5B C4B 114.2(4)
C6B C5B H5B 124(2)
S2B C6B H6B 119(2)
C5B C6B S2B 112.1(3)
C5B C6B H6B 129(2)

loop_
_geom_bond_atom_site_label_1
_geom_bond_atom_site_label_2
_geom_bond_distance
S1A C1A 1.680(3)
S2A C3A 1.714(3)
S2A C6A 1.702(4)
N1A H1AA 0.97(3)
N1A H1AB 0.76(3)
N1A C1A 1.331(4)
N2A H2A 0.88(3)
N2A N3A 1.382(3)
N2A C1A 1.342(3)
N3A C2A 1.280(3)
C2A H2AA 0.93(3)
C2A C3A 1.440(4)
C3A C4A 1.352(4)
C4A H4A 0.91(2)
C4A C5A 1.406(4)
C5A H5A 0.88(3)
C5A C6A 1.335(5)
C6A H6A 0.91(3)
S1B C1B 1.687(3)
S2B C3B 1.718(3)
S2B C6B 1.703(4)
N1B H1BA 0.81(3)
N1B H1BB 0.84(3)
N1B C1B 1.306(4)
N2B H2B 0.89(3)
N2B N3B 1.374(3)
N2B C1B 1.347(3)
N3B C2B 1.282(4)
C2B H2BA 0.90(3)
C2B C3B 1.435(4)
C3B C4B 1.378(4)
C4B H4B 0.88(2)
C4B C5B 1.410(5)
C5B H5B 0.87(3)
C5B C6B 1.322(5)
C6B H6B 0.93(3)

loop_
_geom_hbond_atom_site_label_D
_geom_hbond_atom_site_label_H
_geom_hbond_atom_site_label_A
_geom_hbond_distance_DH
_geom_hbond_distance_HA
_geom_hbond_distance_DA
_geom_hbond_angle_DHA
_geom_hbond_site_symmetry_A
N1A H1AA S1B 0.97(3) 2.53(3) 3.477(3) 166(3) 3_655
N1A H1AB N3A 0.76(3) 2.31(3) 2.661(4) 109(3) .
N2A H2A S1A 0.88(3) 2.63(3) 3.486(3) 164(2) 3_665
N1B H1BA N3B 0.81(3) 2.27(3) 2.630(4) 108(3) .
N1B H1BB S1B 0.84(3) 2.54(4) 3.356(3) 167(3) 3_755
N2B H2B S1A 0.89(3) 2.47(3) 3.344(3) 169(3) 3_665

loop_
_geom_torsion_atom_site_label_1
_geom_torsion_atom_site_label_2
_geom_torsion_atom_site_label_3
_geom_torsion_atom_site_label_4
_geom_torsion
S2A C3A C4A C5A 0.5(4)
N2A N3A C2A C3A 178.1(2)
N3A N2A C1A S1A 176.60(19)
N3A N2A C1A N1A -1.6(4)
N3A C2A C3A S2A 2.3(4)
N3A C2A C3A C4A -174.8(3)
C1A N2A N3A C2A 177.2(3)
C2A C3A C4A C5A 177.9(3)
C3A S2A C6A C5A 0.5(3)
C3A C4A C5A C6A -0.1(4)
C4A C5A C6A S2A -0.3(4)
C6A S2A C3A C2A -178.1(2)
C6A S2A C3A C4A -0.6(2)
S2B C3B C4B C5B -0.3(4)
N2B N3B C2B C3B -173.1(3)
N3B N2B C1B S1B -170.4(2)
N3B N2B C1B N1B 9.9(4)
N3B C2B C3B S2B 8.0(4)
N3B C2B C3B C4B -176.2(3)
C1B N2B N3B C2B -174.2(3)
C2B C3B C4B C5B -176.6(3)
C3B S2B C6B C5B 0.6(3)
C3B C4B C5B C6B 0.8(5)
C4B C5B C6B S2B -0.9(5)
C6B S2B C3B C2B 176.4(3)
C6B S2B C3B C4B -0.1(3)
